data_7054833
loop_
_publ_author_name
'Yadav, Manoj Kumar'
'Rajput, Gunjan'
'Prasad, Lal Bahadur'
'Drew, Michael G. B.'
'Singh, Nanhai'

_publ_section_title
;
 Rare intermolecular M&#x22EF;H--C anagostic interactions in homoleptic
 Ni(ii)--Pd(ii) dithiocarbamate complexes
;
_journal_issue 7
_journal_name_full 'New J. Chem.'
_journal_page_first 5493
_journal_paper_doi 10.1039/C5NJ00452G
_journal_volume 39
_journal_year 2015
_chemical_formula_sum 'C32 H32 N2 Ni O2 S4'
_chemical_formula_weight 663.55
_chemical_name_systematic
;
 ?
;
_space_group_IT_number 2
_symmetry_cell_setting triclinic
_symmetry_space_group_name_Hall '-P 1'
_symmetry_space_group_name_H-M 'P -1'
_atom_sites_solution_hydrogens geom
_atom_sites_solution_primary direct
_atom_sites_solution_secondary difmap
_audit_creation_method SHELXL-97
_audit_update_record
;
2015-04-24 deposited with the CCDC.
2015-05-06 downloaded from the CCDC.
;
_cell_angle_alpha 101.467(9)
_cell_angle_beta 102.098(9)
_cell_angle_gamma 106.947(9)
_cell_formula_units_Z 1
_cell_length_a 6.4945(7)
_cell_length_b 11.1068(10)
_cell_length_c 11.7301(13)
_cell_measurement_reflns_used 5443
_cell_measurement_temperature 293(2)
_cell_measurement_theta_max 27.49
_cell_measurement_theta_min 3.07
_cell_volume 760.24(15)
_computing_cell_refinement 'Crysalis, Oxford Diffraction'
_computing_data_collection 'Crysalis, Oxford Diffraction'
_computing_data_reduction 'Crysalis, Oxford Diffraction'
_computing_molecular_graphics PLATON(Spek,2004)
_computing_publication_material 'SHELXL-97, PLATON, WINGX (Ferrugia, 2012)'
_computing_structure_refinement 'SHELXL-97 (Sheldrick, 1997)'
_computing_structure_solution 'SHELXS-97 (Sheldrick, 1997)'
_diffrn_ambient_temperature 293(2)
_diffrn_measured_fraction_theta_full 0.954
_diffrn_measured_fraction_theta_max 0.954
_diffrn_measurement_device 'Oxford Diffaction X-Calibur System'
_diffrn_measurement_method '321 frames, counting time 10 s.'
_diffrn_radiation_monochromator graphite
_diffrn_radiation_source 'fine-focus sealed tube'
_diffrn_radiation_type MoK\a
_diffrn_radiation_wavelength 0.71073
_diffrn_reflns_av_R_equivalents 0.0222
_diffrn_reflns_av_sigmaI/netI 0.0471
_diffrn_reflns_limit_h_max 8
_diffrn_reflns_limit_h_min -8
_diffrn_reflns_limit_k_max 14
_diffrn_reflns_limit_k_min -7
_diffrn_reflns_limit_l_max 15
_diffrn_reflns_limit_l_min -15
_diffrn_reflns_number 5443
_diffrn_reflns_theta_full 27.49
_diffrn_reflns_theta_max 27.49
_diffrn_reflns_theta_min 3.07
_diffrn_standards_decay_% n/a
_diffrn_standards_interval_count n/a
_diffrn_standards_interval_time n/a
_diffrn_standards_number n/a
_exptl_absorpt_coefficient_mu 0.946
_exptl_absorpt_correction_T_max 1.000
_exptl_absorpt_correction_T_min 0.894
_exptl_absorpt_correction_type empirical
_exptl_absorpt_process_details 'ABSPACK, Oxford Diffraction Ltd'
_exptl_crystal_colour black
_exptl_crystal_density_diffrn 1.449
_exptl_crystal_density_method 'not measured'
_exptl_crystal_description needle
_exptl_crystal_F_000 346
_exptl_crystal_size_max 0.30
_exptl_crystal_size_mid 0.05
_exptl_crystal_size_min 0.05
_refine_diff_density_max 0.298
_refine_diff_density_min -0.234
_refine_diff_density_rms 0.054
_refine_ls_extinction_method none
_refine_ls_goodness_of_fit_ref 0.964
_refine_ls_hydrogen_treatment constr
_refine_ls_matrix_type full
_refine_ls_number_parameters 209
_refine_ls_number_reflns 3340
_refine_ls_number_restraints 2
_refine_ls_restrained_S_all 0.964
_refine_ls_R_factor_all 0.0629
_refine_ls_R_factor_gt 0.0431
_refine_ls_shift/su_max 0.000
_refine_ls_shift/su_mean 0.000
_refine_ls_structure_factor_coef Fsqd
_refine_ls_weighting_details 'calc w=1/[\s^2^(Fo^2^)+(0.0619P)^2^+0.0183P] where P=(Fo^2^+2Fc^2^)/3'
_refine_ls_weighting_scheme calc
_refine_ls_wR_factor_gt 0.1045
_refine_ls_wR_factor_ref 0.1142
_reflns_number_gt 2509
_reflns_number_total 3340
_reflns_threshold_expression >2sigma(I)
_cod_data_source_file c5nj00452g2.cif
_cod_data_source_block C1
_cod_depositor_comments 'Adding full bibliography for 7054833--7054836.cif.'
_cod_original_cell_volume 760.24(14)
_cod_original_sg_symbol_H-M P-1
_cod_database_code 7054833

loop_
_symmetry_equiv_pos_as_xyz
'x, y, z'
'-x, -y, -z'

loop_
_atom_site_label
_atom_site_type_symbol
_atom_site_fract_x
_atom_site_fract_y
_atom_site_fract_z
_atom_site_U_iso_or_equiv
_atom_site_adp_type
_atom_site_occupancy
_atom_site_symmetry_multiplicity
_atom_site_calc_flag
_atom_site_refinement_flags
_atom_site_disorder_assembly
_atom_site_disorder_group
S11 S -0.07973(11) 0.54535(6) 0.17334(6) 0.0524(2) Uani 1 1 d . . .
S13 S -0.34025(11) 0.35677(6) -0.04681(6) 0.0509(2) Uani 1 1 d . . .
Ni1 Ni 0.0000 0.5000 0.0000 0.04174(16) Uani 1 2 d S . .
C12 C -0.3368(4) 0.4238(2) 0.0992(2) 0.0442(6) Uani 1 1 d . . .
C21 C -0.4883(5) 0.4554(3) 0.2713(3) 0.0585(7) Uani 1 1 d . . .
H21A H -0.6277 0.4709 0.2712 0.070 Uiso 1 1 calc R . .
H21B H -0.3686 0.5400 0.2971 0.070 Uiso 1 1 calc R . .
C22 C -0.4447(5) 0.3800(3) 0.3617(3) 0.0550(7) Uani 1 1 d . E .
C23 C -0.2487(6) 0.3544(4) 0.3902(3) 0.0817(10) Uani 1 1 d . . .
H23 H -0.1381 0.3847 0.3532 0.098 Uiso 1 1 calc R . .
C24 C -0.2132(6) 0.2851(4) 0.4721(4) 0.0972(12) Uani 1 1 d . E .
H24 H -0.0797 0.2684 0.4911 0.117 Uiso 1 1 calc R . .
C25 C -0.3787(7) 0.2405(4) 0.5260(3) 0.0920(12) Uani 1 1 d . . .
H25 H -0.3561 0.1934 0.5818 0.110 Uiso 1 1 calc R A 1
C27 C -0.6023(5) 0.3329(3) 0.4189(3) 0.0651(8) Uani 1 1 d . . .
H27 H -0.7364 0.3491 0.4012 0.078 Uiso 1 1 calc R B 1
C31 C -0.7178(4) 0.2846(3) 0.0756(3) 0.0552(7) Uani 1 1 d . . .
H31A H -0.7207 0.2629 -0.0092 0.066 Uiso 1 1 calc R . .
H31B H -0.8393 0.3174 0.0818 0.066 Uiso 1 1 calc R . .
C32 C -0.7565(4) 0.1626(2) 0.1174(2) 0.0468(6) Uani 1 1 d . E .
C33 C -0.6074(5) 0.0967(3) 0.1198(3) 0.0658(8) Uani 1 1 d . . .
H33 H -0.4796 0.1277 0.0951 0.079 Uiso 1 1 calc R . .
C34 C -0.6451(7) -0.0136(3) 0.1580(3) 0.0818(10) Uani 1 1 d . E .
H34 H -0.5437 -0.0580 0.1597 0.098 Uiso 1 1 calc R . .
C35 C -0.8324(7) -0.0579(3) 0.1934(3) 0.0861(12) Uani 1 1 d . . .
H35 H -0.8575 -0.1333 0.2194 0.103 Uiso 1 1 calc R C 1
C37 C -0.9430(5) 0.1138(3) 0.1535(3) 0.0631(8) Uani 1 1 d . . .
H37 H -1.0463 0.1569 0.1517 0.076 Uiso 1 1 calc R D 1
N14 N -0.5030(4) 0.3883(2) 0.1465(2) 0.0474(5) Uani 1 1 d . . .
C36A C -0.9821(6) 0.0030(3) 0.1922(3) 0.0753(10) Uani 0.519(5) 1 d P E 1
H36A H -1.1094 -0.0290 0.2169 0.090 Uiso 0.519(5) 1 calc PR E 1
C26A C -0.5706(6) 0.2639(4) 0.4997(3) 0.0733(9) Uani 0.519(5) 1 d P E 1
O28 O -0.7550(8) 0.1992(5) 0.5367(4) 0.0901(18) Uani 0.519(5) 1 d PD E 1
C29 C -0.7277(17) 0.1202(10) 0.6180(9) 0.112(3) Uani 0.519(5) 1 d PD E 1
H29A H -0.7272 0.0377 0.5738 0.168 Uiso 0.519(5) 1 calc PR E 1
H29B H -0.8496 0.1053 0.6539 0.168 Uiso 0.519(5) 1 calc PR E 1
H29C H -0.5882 0.1647 0.6807 0.168 Uiso 0.519(5) 1 calc PR E 1
C36B C -0.9821(6) 0.0030(3) 0.1922(3) 0.0753(10) Uani 0.481(5) 1 d P E 2
C26B C -0.5706(6) 0.2639(4) 0.4997(3) 0.0733(9) Uani 0.481(5) 1 d P E 2
H26B H -0.6813 0.2331 0.5364 0.088 Uiso 0.481(5) 1 calc PR E 2
O38 O -1.1385(10) -0.0163(6) 0.2539(7) 0.118(3) Uani 0.481(5) 1 d PD E 2
C39 C -1.1516(19) -0.1101(11) 0.3252(11) 0.128(4) Uani 0.481(5) 1 d PD E 2
H39A H -1.1889 -0.1962 0.2725 0.192 Uiso 0.481(5) 1 calc PR E 2
H39B H -1.2652 -0.1094 0.3658 0.192 Uiso 0.481(5) 1 calc PR E 2
H39C H -1.0092 -0.0865 0.3842 0.192 Uiso 0.481(5) 1 calc PR E 2

loop_
_atom_site_aniso_label
_atom_site_aniso_U_11
_atom_site_aniso_U_22
_atom_site_aniso_U_33
_atom_site_aniso_U_23
_atom_site_aniso_U_13
_atom_site_aniso_U_12
S11 0.0538(4) 0.0476(4) 0.0505(4) 0.0134(3) 0.0185(3) 0.0077(3)
S13 0.0505(4) 0.0470(4) 0.0512(4) 0.0162(3) 0.0149(3) 0.0094(3)
Ni1 0.0442(3) 0.0383(3) 0.0468(3) 0.0190(2) 0.0155(2) 0.01380(19)
C12 0.0500(15) 0.0366(13) 0.0540(15) 0.0243(11) 0.0156(12) 0.0183(11)
C21 0.0679(19) 0.0554(16) 0.0698(19) 0.0287(14) 0.0380(16) 0.0268(14)
C22 0.0593(17) 0.0513(16) 0.0534(16) 0.0147(13) 0.0219(14) 0.0135(13)
C23 0.066(2) 0.112(3) 0.087(2) 0.058(2) 0.0328(19) 0.030(2)
C24 0.075(2) 0.139(4) 0.094(3) 0.071(3) 0.019(2) 0.039(2)
C25 0.095(3) 0.110(3) 0.063(2) 0.052(2) 0.014(2) 0.013(2)
C27 0.0654(19) 0.079(2) 0.0613(18) 0.0299(16) 0.0289(15) 0.0258(16)
C31 0.0426(15) 0.0581(16) 0.0739(19) 0.0377(15) 0.0157(13) 0.0181(12)
C32 0.0459(14) 0.0462(14) 0.0517(15) 0.0221(12) 0.0130(12) 0.0158(11)
C33 0.0662(19) 0.0584(18) 0.084(2) 0.0274(16) 0.0247(16) 0.0304(15)
C34 0.102(3) 0.0565(19) 0.093(3) 0.0298(18) 0.012(2) 0.0409(19)
C35 0.122(3) 0.0459(18) 0.077(2) 0.0304(17) 0.014(2) 0.0106(19)
C37 0.0552(17) 0.0660(18) 0.078(2) 0.0365(16) 0.0264(15) 0.0187(14)
N14 0.0506(13) 0.0432(12) 0.0580(13) 0.0249(10) 0.0204(10) 0.0196(10)
C36A 0.075(2) 0.068(2) 0.084(2) 0.0415(18) 0.0357(19) 0.0034(17)
C26A 0.067(2) 0.096(3) 0.0564(18) 0.0370(18) 0.0244(16) 0.0129(18)
O28 0.092(4) 0.122(4) 0.091(4) 0.072(3) 0.050(3) 0.043(3)
C29 0.122(7) 0.141(8) 0.108(7) 0.094(6) 0.055(6) 0.041(6)
C36B 0.075(2) 0.068(2) 0.084(2) 0.0415(18) 0.0357(19) 0.0034(17)
C26B 0.067(2) 0.096(3) 0.0564(18) 0.0370(18) 0.0244(16) 0.0129(18)
O38 0.101(5) 0.123(5) 0.163(6) 0.100(5) 0.058(4) 0.033(4)
C39 0.129(9) 0.130(8) 0.137(9) 0.091(7) 0.054(7) 0.016(7)

loop_
_atom_type_symbol
_atom_type_description
_atom_type_scat_dispersion_real
_atom_type_scat_dispersion_imag
_atom_type_scat_source
C C 0.0033 0.0016 'International Tables Vol C Tables 4.2.6.8 and 6.1.1.4'
H H 0.0000 0.0000 'International Tables Vol C Tables 4.2.6.8 and 6.1.1.4'
N N 0.0061 0.0033 'International Tables Vol C Tables 4.2.6.8 and 6.1.1.4'
O O 0.0106 0.0060 'International Tables Vol C Tables 4.2.6.8 and 6.1.1.4'
S S 0.1246 0.1234 'International Tables Vol C Tables 4.2.6.8 and 6.1.1.4'
Ni Ni 0.3393 1.1124 'International Tables Vol C Tables 4.2.6.8 and 6.1.1.4'

loop_
_geom_angle_atom_site_label_1
_geom_angle_atom_site_label_2
_geom_angle_atom_site_label_3
_geom_angle
_geom_angle_site_symmetry_1
_geom_angle_site_symmetry_3
C12 S11 Ni1 85.57(9) . .
C12 S13 Ni1 85.96(9) . .
S13 Ni1 S13 180.0 2_565 .
S13 Ni1 S11 100.64(3) 2_565 .
S13 Ni1 S11 79.36(3) . .
S13 Ni1 S11 79.36(3) 2_565 2_565
S13 Ni1 S11 100.64(3) . 2_565
S11 Ni1 S11 180.00(4) . 2_565
N14 C12 S13 125.4(2) . .
N14 C12 S11 125.5(2) . .
S13 C12 S11 109.09(14) . .
N14 C21 C22 113.8(2) . .
N14 C21 H21A 108.8 . .
C22 C21 H21A 108.8 . .
N14 C21 H21B 108.8 . .
C22 C21 H21B 108.8 . .
H21A C21 H21B 107.7 . .
C23 C22 C27 117.0(3) . .
C23 C22 C21 122.1(3) . .
C27 C22 C21 120.9(3) . .
C24 C23 C22 121.1(3) . .
C24 C23 H23 119.4 . .
C22 C23 H23 119.4 . .
C23 C24 C25 118.8(4) . .
C23 C24 H24 120.6 . .
C25 C24 H24 120.6 . .
C26B C25 C26A 0.00(11) . .
C26B C25 C24 121.1(4) . .
C26A C25 C24 121.1(4) . .
C26B C25 H25 119.4 . .
C26A C25 H25 119.4 . .
C24 C25 H25 119.4 . .
C26B C27 C26A 0.0(3) . .
C26B C27 C22 122.7(3) . .
C26A C27 C22 122.7(3) . .
C26B C27 H27 118.6 . .
C26A C27 H27 118.6 . .
C22 C27 H27 118.6 . .
N14 C31 C32 112.8(2) . .
N14 C31 H31A 109.0 . .
C32 C31 H31A 109.0 . .
N14 C31 H31B 109.0 . .
C32 C31 H31B 109.0 . .
H31A C31 H31B 107.8 . .
C37 C32 C33 118.1(3) . .
C37 C32 C31 120.6(2) . .
C33 C32 C31 121.3(2) . .
C34 C33 C32 120.5(3) . .
C34 C33 H33 119.7 . .
C32 C33 H33 119.7 . .
C35 C34 C33 119.1(3) . .
C35 C34 H34 120.4 . .
C33 C34 H34 120.4 . .
C36B C35 C36A 0.0(3) . .
C36B C35 C34 122.3(3) . .
C36A C35 C34 122.3(3) . .
C36B C35 H35 118.8 . .
C36A C35 H35 118.8 . .
C34 C35 H35 118.8 . .
C32 C37 C36B 121.7(3) . .
C32 C37 C36A 121.7(3) . .
C36B C37 C36A 0.0(3) . .
C32 C37 H37 119.1 . .
C36B C37 H37 119.1 . .
C36A C37 H37 119.1 . .
C12 N14 C31 121.6(2) . .
C12 N14 C21 121.6(2) . .
C31 N14 C21 116.6(2) . .
C35 C36A C37 118.2(3) . .
C35 C36A H36A 120.9 . .
C37 C36A H36A 120.9 . .
C25 C26A C27 119.2(3) . .
C25 C26A O28 121.2(4) . .
C27 C26A O28 118.7(4) . .
C26A O28 C29 119.6(5) . .
C35 C36B O38 124.1(4) . .
C35 C36B C37 118.2(3) . .
O38 C36B C37 115.6(4) . .
C25 C26B C27 119.2(3) . .
C25 C26B H26B 120.4 . .
C27 C26B H26B 120.4 . .
C36B O38 C39 119.7(7) . .
O38 C39 H39A 109.5 . .
O38 C39 H39B 109.5 . .
H39A C39 H39B 109.5 . .
O38 C39 H39C 109.5 . .
H39A C39 H39C 109.5 . .
H39B C39 H39C 109.5 . .

loop_
_geom_bond_atom_site_label_1
_geom_bond_atom_site_label_2
_geom_bond_distance
_geom_bond_site_symmetry_2
S11 C12 1.725(3) .
S11 Ni1 2.2006(7) .
S13 C12 1.719(3) .
S13 Ni1 2.1932(7) .
Ni1 S13 2.1932(7) 2_565
Ni1 S11 2.2006(7) 2_565
C12 N14 1.311(3) .
C21 N14 1.473(3) .
C21 C22 1.508(4) .
C21 H21A 0.9700 .
C21 H21B 0.9700 .
C22 C23 1.372(4) .
C22 C27 1.373(4) .
C23 C24 1.369(5) .
C23 H23 0.9300 .
C24 C25 1.378(5) .
C24 H24 0.9300 .
C25 C26B 1.332(5) .
C25 C26A 1.332(5) .
C25 H25 0.9300 .
C27 C26B 1.352(4) .
C27 C26A 1.352(4) .
C27 H27 0.9300 .
C31 N14 1.470(3) .
C31 C32 1.503(3) .
C31 H31A 0.9700 .
C31 H31B 0.9700 .
C32 C37 1.365(4) .
C32 C33 1.373(4) .
C33 C34 1.360(4) .
C33 H33 0.9300 .
C34 C35 1.356(5) .
C34 H34 0.9300 .
C35 C36B 1.336(5) .
C35 C36A 1.336(5) .
C35 H35 0.9300 .
C37 C36B 1.368(4) .
C37 C36A 1.368(4) .
C37 H37 0.9300 .
C36A H36A 0.9300 .
C26A O28 1.407(5) .
O28 C29 1.436(7) .
C29 H29A 0.9600 .
C29 H29B 0.9600 .
C29 H29C 0.9600 .
C36B O38 1.359(6) .
C26B H26B 0.9300 .
O38 C39 1.454(7) .
C39 H39A 0.9600 .
C39 H39B 0.9600 .
C39 H39C 0.9600 .
